data_7050704
loop_
_publ_author_name
'Reynes, Olivier'
'Moutet, Jean-Claude'
'Pecaut, Jacques'
'Royal, Guy'
'Saint-Aman, Eric'

_publ_section_title
;
 (Ferrocenylmethyl)trimethylammonium cation: a very simple probe for
 the electro-chemical sensing of dihydrogen phosphate and ATP
 anionsElectronic supplementary information (ESI) available: cyclic
 voltammograms of 1 in the presence of increasing amounts of ATP2-- or
 HSO4--. See http://www.rsc.org/suppdata/nj/b1/b107713a/
;
_journal_issue 1
_journal_name_full 'New Journal of Chemistry'
_journal_page_first 9
_journal_paper_doi 10.1039/b107713a
_journal_volume 26
_journal_year 2002
_chemical_formula_sum 'C16 H30 Fe N O6 P'
_chemical_formula_weight 419.23
_chemical_name_systematic
;
?
;
_space_group_IT_number 14
_symmetry_cell_setting monoclinic
_symmetry_space_group_name_Hall '-P 2ybc'
_symmetry_space_group_name_H-M 'P 1 21/c 1'
_atom_sites_solution_hydrogens geom
_atom_sites_solution_primary direct
_atom_sites_solution_secondary difmap
_audit_creation_method SHELXL-97
_cell_angle_alpha 90.00
_cell_angle_beta 95.710(15)
_cell_angle_gamma 90.00
_cell_formula_units_Z 4
_cell_length_a 17.024(5)
_cell_length_b 13.573(3)
_cell_length_c 8.4498(19)
_cell_measurement_temperature 223(2)
_cell_volume 1942.8(8)
_computing_cell_refinement 'Bruker SMART'
_computing_data_collection 'Bruker SMART'
_computing_data_reduction 'Bruker SHELXTL'
_computing_molecular_graphics 'Bruker SHELXTL'
_computing_publication_material 'Bruker SHELXTL'
_computing_structure_refinement 'SHELXL-97 (Sheldrick, 1997)'
_computing_structure_solution 'SHELXS-97 (Sheldrick, 1990)'
_diffrn_ambient_temperature 223(2)
_diffrn_measured_fraction_theta_full 0.911
_diffrn_measured_fraction_theta_max 0.911
_diffrn_measurement_device_type 'CCD area detector'
_diffrn_measurement_method 'phi and omega scans'
_diffrn_radiation_monochromator graphite
_diffrn_radiation_source 'fine-focus sealed tube'
_diffrn_radiation_type MoK\a
_diffrn_radiation_wavelength 0.71073
_diffrn_reflns_av_R_equivalents 0.0247
_diffrn_reflns_av_sigmaI/netI 0.0411
_diffrn_reflns_limit_h_max 21
_diffrn_reflns_limit_h_min -22
_diffrn_reflns_limit_k_max 14
_diffrn_reflns_limit_k_min -18
_diffrn_reflns_limit_l_max 8
_diffrn_reflns_limit_l_min -11
_diffrn_reflns_number 12266
_diffrn_reflns_theta_full 28.91
_diffrn_reflns_theta_max 28.91
_diffrn_reflns_theta_min 1.92
_exptl_absorpt_coefficient_mu 0.889
_exptl_absorpt_correction_type none
_exptl_crystal_density_diffrn 1.433
_exptl_crystal_density_method 'not measured'
_exptl_crystal_F_000 888
_exptl_crystal_size_max 0.08
_exptl_crystal_size_mid 0.5
_exptl_crystal_size_min 0.5
_refine_diff_density_max 0.345
_refine_diff_density_min -0.342
_refine_diff_density_rms 0.088
_refine_ls_extinction_method none
_refine_ls_goodness_of_fit_ref 0.996
_refine_ls_hydrogen_treatment mixed
_refine_ls_matrix_type full
_refine_ls_number_parameters 346
_refine_ls_number_reflns 4672
_refine_ls_number_restraints 0
_refine_ls_restrained_S_all 0.996
_refine_ls_R_factor_all 0.0517
_refine_ls_R_factor_gt 0.0301
_refine_ls_shift/su_max 0.007
_refine_ls_shift/su_mean 0.000
_refine_ls_structure_factor_coef Fsqd
_refine_ls_weighting_details 'calc w=1/[\s^2^(Fo^2^)+(0.0506P)^2^+0.0000P] where P=(Fo^2^+2Fc^2^)/3'
_refine_ls_weighting_scheme calc
_refine_ls_wR_factor_gt 0.0739
_refine_ls_wR_factor_ref 0.0882
_reflns_number_gt 3347
_reflns_number_total 4672
_reflns_threshold_expression >2sigma(I)
_cod_data_source_file b107713a.txt
_cod_data_source_block struc
_cod_depositor_comments
;
The following automatic conversions were performed:
'_symmetry_cell_setting' value 'Monoclinic' changed to 'monoclinic'
according to '/home/saulius/struct/CIF-dictionaries/cif_core.dic'
dictionary named 'cif_core.dic' version 2.4.1 from 2010-06-29.

Automatic conversion script
Id: cif_fix_enum 1527 2010-12-29 10:47:43Z saulius 
;
_cod_original_cell_volume 1942.8(9)
_cod_original_sg_symbol_H-M P21/c
_cod_database_code 7050704

loop_
_symmetry_equiv_pos_as_xyz
'x, y, z'
'-x, y+1/2, -z+1/2'
'-x, -y, -z'
'x, -y-1/2, z-1/2'

loop_
_atom_site_label
_atom_site_type_symbol
_atom_site_fract_x
_atom_site_fract_y
_atom_site_fract_z
_atom_site_U_iso_or_equiv
_atom_site_adp_type
_atom_site_occupancy
_atom_site_symmetry_multiplicity
_atom_site_calc_flag
_atom_site_refinement_flags
_atom_site_disorder_assembly
_atom_site_disorder_group
Fe Fe 0.362302(16) 0.91460(2) 0.32706(3) 0.02726(10) Uani 1 1 d . . .
N N 0.13566(9) 1.06894(11) 0.18223(18) 0.0244(3) Uani 1 1 d . . .
C1 C 0.42149(14) 0.78669(17) 0.3827(3) 0.0418(6) Uani 1 1 d . . .
H1 H 0.4514(14) 0.7479(17) 0.312(3) 0.053(7) Uiso 1 1 d . . .
C2 C 0.33926(15) 0.77497(17) 0.3975(3) 0.0415(5) Uani 1 1 d . . .
H2 H 0.3038(14) 0.7321(17) 0.332(3) 0.049(7) Uiso 1 1 d . . .
C3 C 0.31797(14) 0.84339(18) 0.5115(3) 0.0416(6) Uani 1 1 d . . .
H3 H 0.2691(12) 0.8517(15) 0.545(2) 0.034(6) Uiso 1 1 d . . .
C4 C 0.38588(14) 0.89787(19) 0.5678(3) 0.0431(6) Uani 1 1 d . . .
H4 H 0.3863(12) 0.9501(17) 0.642(3) 0.036(6) Uiso 1 1 d . . .
C5 C 0.45002(14) 0.86277(19) 0.4878(3) 0.0421(6) Uani 1 1 d . . .
H5 H 0.4990(15) 0.8922(18) 0.497(3) 0.052(7) Uiso 1 1 d . . .
C6 C 0.40464(13) 1.02955(17) 0.2031(3) 0.0371(5) Uani 1 1 d . . .
H6 H 0.4534(13) 1.0563(17) 0.221(3) 0.046(7) Uiso 1 1 d . . .
C7 C 0.38160(12) 0.95056(17) 0.0989(3) 0.0351(5) Uani 1 1 d . . .
H7 H 0.4132(13) 0.9135(16) 0.036(3) 0.042(6) Uiso 1 1 d . . .
C8 C 0.30008(12) 0.93154(15) 0.1108(2) 0.0292(4) Uani 1 1 d . . .
H8 H 0.2695(13) 0.8816(17) 0.059(3) 0.037(6) Uiso 1 1 d . . .
C9 C 0.27342(11) 0.99838(14) 0.2236(2) 0.0258(4) Uani 1 1 d . . .
C10 C 0.33877(12) 1.05945(16) 0.2814(3) 0.0314(5) Uani 1 1 d . . .
H10 H 0.3333(11) 1.1061(14) 0.353(2) 0.020(5) Uiso 1 1 d . . .
C11 C 0.19250(11) 0.99917(16) 0.2774(2) 0.0282(4) Uani 1 1 d . . .
H11A H 0.1895(13) 1.0217(17) 0.386(3) 0.046(6) Uiso 1 1 d . . .
H11B H 0.1673(12) 0.9360(16) 0.258(2) 0.031(6) Uiso 1 1 d . . .
C12 C 0.16207(17) 1.17253(18) 0.2039(4) 0.0504(7) Uani 1 1 d . . .
H12A H 0.1622(13) 1.1866(17) 0.316(3) 0.043(7) Uiso 1 1 d . . .
H12B H 0.1251(13) 1.2113(17) 0.148(3) 0.038(6) Uiso 1 1 d . . .
H12C H 0.2122(15) 1.1797(18) 0.155(3) 0.056(8) Uiso 1 1 d . . .
C13 C 0.05577(13) 1.0582(2) 0.2389(3) 0.0399(6) Uani 1 1 d . . .
H13A H 0.0236(13) 1.1026(16) 0.176(3) 0.034(6) Uiso 1 1 d . . .
H13B H 0.0633(16) 1.0783(19) 0.345(3) 0.065(9) Uiso 1 1 d . . .
H13C H 0.0404(16) 0.989(2) 0.218(3) 0.070(9) Uiso 1 1 d . . .
C14 C 0.12997(15) 1.0439(2) 0.0100(3) 0.0394(5) Uani 1 1 d . . .
H14A H 0.0918(15) 1.0892(17) -0.044(3) 0.047(7) Uiso 1 1 d . . .
H14B H 0.1209(15) 0.978(2) 0.001(3) 0.057(8) Uiso 1 1 d . . .
H14C H 0.1825(17) 1.056(2) -0.022(3) 0.065(8) Uiso 1 1 d . . .
P P 0.92872(3) 0.28009(4) 0.98794(6) 0.02396(12) Uani 1 1 d . . .
O1 O 0.98083(12) 0.19935(15) 0.9177(2) 0.0552(6) Uani 1 1 d . . .
H1O H 0.9804(15) 0.195(2) 0.844(3) 0.044(9) Uiso 1 1 d . . .
O2 O 0.86172(10) 0.22247(14) 1.0623(2) 0.0430(5) Uani 1 1 d . . .
H2O H 0.8686(15) 0.206(2) 1.132(3) 0.045(9) Uiso 1 1 d . . .
O3 O 0.89163(8) 0.34353(9) 0.85601(15) 0.0292(3) Uani 1 1 d . . .
O4 O 0.98002(8) 0.33116(11) 1.11872(15) 0.0346(3) Uani 1 1 d . . .
O5 O 0.88106(10) 0.55115(15) 0.8597(2) 0.0391(4) Uani 1 1 d . . .
H1O5 H 0.8866(16) 0.496(2) 0.872(3) 0.065(10) Uiso 1 1 d . . .
H2O5 H 0.9213(17) 0.5815(19) 0.870(3) 0.050(8) Uiso 1 1 d . . .
O6 O 0.73270(12) 0.63815(14) 0.8557(2) 0.0578(5) Uani 1 1 d . . .
H6O H 0.777(2) 0.615(3) 0.849(4) 0.103(14) Uiso 1 1 d . . .
C15 C 0.69045(16) 0.6378(2) 0.7024(4) 0.0559(7) Uani 1 1 d . . .
H15A H 0.6932(15) 0.5733(19) 0.665(3) 0.052(7) Uiso 1 1 d . . .
H15B H 0.7193(16) 0.681(2) 0.628(3) 0.074(9) Uiso 1 1 d . . .
C16 C 0.60797(19) 0.6694(3) 0.7130(6) 0.0698(9) Uani 1 1 d . . .
H16A H 0.581(2) 0.682(3) 0.602(5) 0.120(15) Uiso 1 1 d . . .
H16B H 0.6088(17) 0.736(2) 0.767(3) 0.078(9) Uiso 1 1 d . . .
H16C H 0.5813(18) 0.626(2) 0.760(4) 0.077(10) Uiso 1 1 d . . .

loop_
_atom_site_aniso_label
_atom_site_aniso_U_11
_atom_site_aniso_U_22
_atom_site_aniso_U_33
_atom_site_aniso_U_23
_atom_site_aniso_U_13
_atom_site_aniso_U_12
Fe 0.02311(15) 0.02922(17) 0.02853(17) 0.00211(12) -0.00199(11) 0.00143(12)
N 0.0224(8) 0.0252(9) 0.0252(8) 0.0017(7) 0.0004(6) 0.0013(6)
C1 0.0429(14) 0.0370(13) 0.0448(14) 0.0093(11) 0.0010(11) 0.0134(10)
C2 0.0464(14) 0.0368(13) 0.0398(13) 0.0112(10) -0.0031(11) -0.0035(10)
C3 0.0346(13) 0.0523(15) 0.0378(13) 0.0153(11) 0.0036(10) 0.0030(11)
C4 0.0492(15) 0.0492(16) 0.0291(12) 0.0048(11) -0.0059(10) 0.0046(11)
C5 0.0291(12) 0.0512(15) 0.0434(13) 0.0101(11) -0.0099(10) 0.0041(10)
C6 0.0248(11) 0.0402(13) 0.0453(13) 0.0096(10) -0.0010(10) -0.0060(9)
C7 0.0312(11) 0.0414(12) 0.0334(12) 0.0031(10) 0.0071(9) 0.0039(9)
C8 0.0296(11) 0.0298(11) 0.0272(11) 0.0005(8) -0.0023(8) 0.0022(8)
C9 0.0229(10) 0.0279(10) 0.0257(10) 0.0022(8) -0.0022(8) 0.0015(8)
C10 0.0316(11) 0.0274(11) 0.0340(12) -0.0012(9) -0.0028(9) -0.0004(8)
C11 0.0259(11) 0.0325(12) 0.0257(11) 0.0052(9) 0.0002(8) 0.0038(9)
C12 0.0445(15) 0.0267(13) 0.077(2) -0.0031(13) -0.0099(15) 0.0031(11)
C13 0.0265(11) 0.0537(16) 0.0404(14) 0.0117(12) 0.0081(10) 0.0102(11)
C14 0.0350(13) 0.0583(17) 0.0240(11) 0.0012(11) -0.0020(10) 0.0130(12)
P 0.0275(3) 0.0251(3) 0.0189(2) 0.00035(19) 0.00061(19) 0.00157(19)
O1 0.0814(14) 0.0621(12) 0.0212(9) 0.0020(8) 0.0011(9) 0.0455(10)
O2 0.0421(10) 0.0562(11) 0.0282(9) 0.0122(8) -0.0089(7) -0.0213(8)
O3 0.0362(8) 0.0282(7) 0.0230(7) 0.0013(6) 0.0013(6) 0.0081(6)
O4 0.0382(8) 0.0416(9) 0.0232(7) 0.0011(6) -0.0007(6) -0.0156(7)
O5 0.0370(10) 0.0360(10) 0.0443(10) 0.0033(8) 0.0036(7) -0.0004(8)
O6 0.0589(13) 0.0594(12) 0.0570(12) 0.0039(9) 0.0150(10) 0.0074(10)
C15 0.0439(15) 0.0594(19) 0.0658(19) -0.0194(15) 0.0113(14) -0.0060(13)
C16 0.0493(18) 0.057(2) 0.106(3) 0.005(2) 0.0195(19) 0.0028(15)

loop_
_atom_type_symbol
_atom_type_description
_atom_type_scat_dispersion_real
_atom_type_scat_dispersion_imag
_atom_type_scat_source
C C 0.0033 0.0016 'International Tables Vol C Tables 4.2.6.8 and 6.1.1.4'
H H 0.0000 0.0000 'International Tables Vol C Tables 4.2.6.8 and 6.1.1.4'
N N 0.0061 0.0033 'International Tables Vol C Tables 4.2.6.8 and 6.1.1.4'
O O 0.0106 0.0060 'International Tables Vol C Tables 4.2.6.8 and 6.1.1.4'
P P 0.1023 0.0942 'International Tables Vol C Tables 4.2.6.8 and 6.1.1.4'
Fe Fe 0.3463 0.8444 'International Tables Vol C Tables 4.2.6.8 and 6.1.1.4'

loop_
_geom_angle_atom_site_label_1
_geom_angle_atom_site_label_2
_geom_angle_atom_site_label_3
_geom_angle
_geom_angle_site_symmetry_1
_geom_angle_site_symmetry_3
_geom_angle_publ_flag
C9 Fe C8 41.10(8) . . ?
C9 Fe C10 41.39(8) . . ?
C8 Fe C10 69.21(8) . . ?
C9 Fe C2 119.50(9) . . ?
C8 Fe C2 105.65(9) . . ?
C10 Fe C2 156.11(9) . . ?
C9 Fe C1 155.58(9) . . ?
C8 Fe C1 120.34(9) . . ?
C10 Fe C1 161.73(9) . . ?
C2 Fe C1 40.99(10) . . ?
C9 Fe C5 161.55(9) . . ?
C8 Fe C5 156.76(9) . . ?
C10 Fe C5 125.18(10) . . ?
C2 Fe C5 68.54(10) . . ?
C1 Fe C5 40.62(10) . . ?
C9 Fe C3 106.20(9) . . ?
C8 Fe C3 122.75(9) . . ?
C10 Fe C3 121.42(9) . . ?
C2 Fe C3 40.49(9) . . ?
C1 Fe C3 68.44(10) . . ?
C5 Fe C3 68.30(10) . . ?
C9 Fe C4 123.84(9) . . ?
C8 Fe C4 159.99(9) . . ?
C10 Fe C4 108.13(10) . . ?
C2 Fe C4 68.32(10) . . ?
C1 Fe C4 68.45(10) . . ?
C5 Fe C4 40.72(10) . . ?
C3 Fe C4 40.48(9) . . ?
C9 Fe C7 69.00(8) . . ?
C8 Fe C7 40.89(8) . . ?
C10 Fe C7 68.78(9) . . ?
C2 Fe C7 123.43(10) . . ?
C1 Fe C7 107.35(10) . . ?
C5 Fe C7 122.26(9) . . ?
C3 Fe C7 159.77(10) . . ?
C4 Fe C7 158.24(10) . . ?
C9 Fe C6 68.71(8) . . ?
C8 Fe C6 68.45(9) . . ?
C10 Fe C6 40.57(9) . . ?
C2 Fe C6 161.02(10) . . ?
C1 Fe C6 125.11(9) . . ?
C5 Fe C6 109.34(10) . . ?
C3 Fe C6 157.83(10) . . ?
C4 Fe C6 123.24(10) . . ?
C7 Fe C6 40.50(9) . . ?
C12 N C14 109.1(2) . . ?
C12 N C13 109.13(19) . . ?
C14 N C13 108.58(18) . . ?
C12 N C11 110.81(17) . . ?
C14 N C11 110.48(16) . . ?
C13 N C11 108.72(15) . . ?
C5 C1 C2 107.7(2) . . ?
C5 C1 Fe 69.79(13) . . ?
C2 C1 Fe 69.42(13) . . ?
C3 C2 C1 107.9(2) . . ?
C3 C2 Fe 69.94(13) . . ?
C1 C2 Fe 69.59(13) . . ?
C2 C3 C4 108.5(2) . . ?
C2 C3 Fe 69.56(13) . . ?
C4 C3 Fe 69.94(13) . . ?
C3 C4 C5 107.8(2) . . ?
C3 C4 Fe 69.57(13) . . ?
C5 C4 Fe 69.46(13) . . ?
C1 C5 C4 108.1(2) . . ?
C1 C5 Fe 69.59(13) . . ?
C4 C5 Fe 69.83(13) . . ?
C10 C6 C7 108.88(19) . . ?
C10 C6 Fe 69.19(12) . . ?
C7 C6 Fe 69.65(13) . . ?
C6 C7 C8 107.73(19) . . ?
C6 C7 Fe 69.85(13) . . ?
C8 C7 Fe 69.01(12) . . ?
C9 C8 C7 108.03(18) . . ?
C9 C8 Fe 69.02(11) . . ?
C7 C8 Fe 70.10(12) . . ?
C8 C9 C10 107.96(17) . . ?
C8 C9 C11 125.04(18) . . ?
C10 C9 C11 126.90(19) . . ?
C8 C9 Fe 69.88(11) . . ?
C10 C9 Fe 69.86(11) . . ?
C11 C9 Fe 123.10(13) . . ?
C6 C10 C9 107.40(19) . . ?
C6 C10 Fe 70.24(12) . . ?
C9 C10 Fe 68.75(11) . . ?
C9 C11 N 113.60(16) . . ?
O3 P O4 116.87(9) . . ?
O3 P O1 109.48(9) . . ?
O4 P O1 106.94(10) . . ?
O3 P O2 108.41(9) . . ?
O4 P O2 109.13(9) . . ?
O1 P O2 105.42(12) . . ?
O6 C15 C16 110.0(3) . . ?

loop_
_geom_bond_atom_site_label_1
_geom_bond_atom_site_label_2
_geom_bond_distance
_geom_bond_site_symmetry_2
_geom_bond_publ_flag
Fe C9 2.0209(19) . ?
Fe C8 2.032(2) . ?
Fe C10 2.036(2) . ?
Fe C2 2.036(2) . ?
Fe C1 2.039(2) . ?
Fe C5 2.041(2) . ?
Fe C3 2.041(2) . ?
Fe C4 2.046(2) . ?
Fe C7 2.047(2) . ?
Fe C6 2.050(2) . ?
N C12 1.482(3) . ?
N C14 1.488(3) . ?
N C13 1.493(3) . ?
N C11 1.525(2) . ?
C1 C5 1.416(3) . ?
C1 C2 1.427(3) . ?
C2 C3 1.411(3) . ?
C3 C4 1.414(3) . ?
C4 C5 1.422(3) . ?
C6 C10 1.417(3) . ?
C6 C7 1.418(3) . ?
C7 C8 1.425(3) . ?
C8 C9 1.423(3) . ?
C9 C10 1.434(3) . ?
C9 C11 1.493(3) . ?
P O3 1.4977(14) . ?
P O4 1.5075(14) . ?
P O1 1.5636(18) . ?
P O2 1.5652(17) . ?
O6 C15 1.418(3) . ?
C15 C16 1.479(4) . ?

loop_
_geom_hbond_atom_site_label_D
_geom_hbond_atom_site_label_H
_geom_hbond_atom_site_label_A
_geom_hbond_distance_DH
_geom_hbond_distance_HA
_geom_hbond_distance_DA
_geom_hbond_angle_DHA
_geom_hbond_site_symmetry_A
O1 H1O O4 0.63(2) 1.93(2) 2.559(2) 174(3) 4_565
O2 H2O O3 0.63(2) 2.01(3) 2.640(2) 179(4) 4_566
O5 H1O5 O3 0.76(3) 2.07(3) 2.824(2) 168(3) .
O5 H2O5 O4 0.80(3) 2.05(3) 2.845(2) 174(3) 3_767
O6 H6O O5 0.83(3) 1.96(3) 2.785(3) 172(4) .
C14 H14A O1 0.98(2) 2.41(3) 3.334(3) 158.9(19) 1_464
